data_4108356
loop_
_publ_author_name
'Le Li'
'Eric G. Klauber'
'Daniel Seidel'

_publ_section_title
;
 Catalytic Enantioselective Aldol Additions of \a-Isothiocyanato Imides to
 Aldehydes
;
_journal_name_full 'Journal of the American Chemical Society'
_journal_page_first 12248
_journal_page_last 12249
_journal_paper_doi 10.1021/ja804838y
_journal_volume 130
_journal_year 2008
_chemical_formula_sum 'C8 H10 N2 O3 S'
_chemical_formula_weight 214.24
_chemical_name_systematic
; 
 ? 
;
_space_group_IT_number 14
_symmetry_cell_setting monoclinic
_symmetry_space_group_name_Hall '-P 2ybc'
_symmetry_space_group_name_H-M 'P 1 21/c 1'
_atom_sites_solution_hydrogens geom
_atom_sites_solution_primary direct
_atom_sites_solution_secondary difmap
_audit_creation_method SHELXL-97
_cell_angle_alpha 90.00
_cell_angle_beta 102.5990(10)
_cell_angle_gamma 90.00
_cell_formula_units_Z 4
_cell_length_a 10.6958(6)
_cell_length_b 5.6655(3)
_cell_length_c 16.4765(10)
_cell_measurement_temperature 100(2)
_cell_volume 974.39(10)
_computing_structure_refinement 'SHELXL-97 (Sheldrick, 1997)'
_computing_structure_solution 'SHELXS-97 (Sheldrick, 1990)'
_diffrn_ambient_temperature 100(2)
_diffrn_measured_fraction_theta_full 0.995
_diffrn_measured_fraction_theta_max 0.995
_diffrn_radiation_monochromator graphite
_diffrn_radiation_source 'fine-focus sealed tube'
_diffrn_radiation_type MoK\a
_diffrn_radiation_wavelength 0.71073
_diffrn_reflns_av_R_equivalents 0.0178
_diffrn_reflns_av_sigmaI/netI 0.0207
_diffrn_reflns_limit_h_max 15
_diffrn_reflns_limit_h_min -15
_diffrn_reflns_limit_k_max 8
_diffrn_reflns_limit_k_min -8
_diffrn_reflns_limit_l_max 24
_diffrn_reflns_limit_l_min -24
_diffrn_reflns_number 10706
_diffrn_reflns_theta_full 32.07
_diffrn_reflns_theta_max 32.07
_diffrn_reflns_theta_min 1.95
_exptl_absorpt_coefficient_mu 0.315
_exptl_absorpt_correction_T_max 0.9814
_exptl_absorpt_correction_T_min 0.9368
_exptl_crystal_density_diffrn 1.460
_exptl_crystal_F_000 448
_exptl_crystal_size_max 0.21
_exptl_crystal_size_mid 0.12
_exptl_crystal_size_min 0.06
_refine_diff_density_max 0.568
_refine_diff_density_min -0.201
_refine_diff_density_rms 0.066
_refine_ls_extinction_method none
_refine_ls_goodness_of_fit_ref 0.923
_refine_ls_hydrogen_treatment mixed
_refine_ls_matrix_type full
_refine_ls_number_parameters 129
_refine_ls_number_reflns 3380
_refine_ls_number_restraints 0
_refine_ls_restrained_S_all 0.923
_refine_ls_R_factor_all 0.0449
_refine_ls_R_factor_gt 0.0373
_refine_ls_shift/su_max 0.000
_refine_ls_shift/su_mean 0.000
_refine_ls_structure_factor_coef Fsqd
_refine_ls_weighting_details 'calc w=1/[\s^2^(Fo^2^)+(0.0727P)^2^+0.2354P] where P=(Fo^2^+2Fc^2^)/3'
_refine_ls_weighting_scheme calc
_refine_ls_wR_factor_gt 0.0980
_refine_ls_wR_factor_ref 0.1042
_reflns_number_gt 2895
_reflns_number_total 3380
_reflns_threshold_expression >2sigma(I)
_cod_data_source_file ja804838y_si_002.cif
_cod_data_source_block me2wsubstr
_cod_database_code 4108356

loop_
_symmetry_equiv_pos_as_xyz
'x, y, z'
'-x, y+1/2, -z+1/2'
'-x, -y, -z'
'x, -y-1/2, z-1/2'

loop_
_atom_site_label
_atom_site_type_symbol
_atom_site_fract_x
_atom_site_fract_y
_atom_site_fract_z
_atom_site_U_iso_or_equiv
_atom_site_adp_type
_atom_site_occupancy
_atom_site_symmetry_multiplicity
_atom_site_calc_flag
_atom_site_refinement_flags
S1 S 0.36397(3) 1.33648(6) 0.031593(19) 0.02935(10) Uani 1 1 d .
N1 N 0.18129(7) 0.59001(15) 0.20342(5) 0.01491(15) Uani 1 1 d .
N2 N 0.17936(9) 0.99257(18) 0.02638(6) 0.02306(19) Uani 1 1 d .
O1 O 0.08402(7) 0.27366(14) 0.24160(5) 0.02056(16) Uani 1 1 d .
O2 O 0.01842(8) 0.39597(17) 0.11006(5) 0.02868(19) Uani 1 1 d .
O3 O 0.31231(7) 0.87972(14) 0.17721(5) 0.02076(16) Uani 1 1 d .
C1 C 0.08724(9) 0.41943(19) 0.17758(6) 0.01877(19) Uani 1 1 d .
C2 C 0.25788(8) 0.53620(16) 0.28859(6) 0.01423(16) Uani 1 1 d .
C3 C 0.16110(9) 0.37417(18) 0.31713(6) 0.01758(18) Uani 1 1 d .
H3A H 0.2058 0.2483 0.3541 0.021 Uiso 1 1 calc R
H3B H 0.1069 0.4652 0.3475 0.021 Uiso 1 1 calc R
C4 C 0.21752(9) 0.76140(17) 0.15262(6) 0.01564(17) Uani 1 1 d .
C5 C 0.13231(9) 0.7972(2) 0.06616(6) 0.01970(19) Uani 1 1 d .
H5A H 0.1326 0.6526 0.0325 0.024 Uiso 1 1 calc R
H5B H 0.0431 0.8285 0.0709 0.024 Uiso 1 1 calc R
C6 C 0.26197(10) 1.1348(2) 0.03358(6) 0.0214(2) Uani 1 1 d .
C7 C 0.38075(9) 0.40773(19) 0.28261(7) 0.0211(2) Uani 1 1 d .
H7A H 0.3594 0.2657 0.2484 0.032 Uiso 1 1 calc R
H7B H 0.4274 0.3628 0.3385 0.032 Uiso 1 1 calc R
H7C H 0.4344 0.5120 0.2571 0.032 Uiso 1 1 calc R
C8 C 0.28368(10) 0.75139(18) 0.34510(6) 0.01906(18) Uani 1 1 d .
H8A H 0.3462 0.8540 0.3270 0.029 Uiso 1 1 calc R
H8B H 0.3178 0.7003 0.4025 0.029 Uiso 1 1 calc R
H8C H 0.2036 0.8384 0.3422 0.029 Uiso 1 1 calc R

loop_
_atom_site_aniso_label
_atom_site_aniso_U_11
_atom_site_aniso_U_22
_atom_site_aniso_U_33
_atom_site_aniso_U_23
_atom_site_aniso_U_13
_atom_site_aniso_U_12
S1 0.02997(16) 0.02863(16) 0.02882(16) 0.00550(11) 0.00510(11) -0.00579(11)
N1 0.0126(3) 0.0165(4) 0.0150(3) -0.0007(3) 0.0016(3) -0.0029(3)
N2 0.0235(4) 0.0263(5) 0.0181(4) 0.0040(3) 0.0019(3) 0.0001(3)
O1 0.0190(3) 0.0199(4) 0.0220(4) -0.0019(3) 0.0028(3) -0.0074(3)
O2 0.0239(4) 0.0393(5) 0.0207(4) -0.0034(3) 0.0003(3) -0.0155(3)
O3 0.0183(3) 0.0225(4) 0.0198(3) 0.0020(3) 0.0006(3) -0.0061(3)
C1 0.0152(4) 0.0210(5) 0.0205(4) -0.0035(4) 0.0049(3) -0.0054(3)
C2 0.0134(4) 0.0130(4) 0.0156(4) -0.0004(3) 0.0015(3) -0.0005(3)
C3 0.0174(4) 0.0167(4) 0.0181(4) 0.0003(3) 0.0027(3) -0.0025(3)
C4 0.0141(4) 0.0171(4) 0.0158(4) -0.0004(3) 0.0034(3) 0.0000(3)
C5 0.0167(4) 0.0258(5) 0.0156(4) 0.0017(4) 0.0011(3) -0.0019(3)
C6 0.0231(4) 0.0247(5) 0.0160(4) 0.0031(4) 0.0036(3) 0.0040(4)
C7 0.0145(4) 0.0207(5) 0.0275(5) -0.0004(4) 0.0031(3) 0.0030(3)
C8 0.0231(4) 0.0158(4) 0.0172(4) -0.0028(3) 0.0020(3) -0.0027(3)

loop_
_atom_type_symbol
_atom_type_description
_atom_type_scat_dispersion_real
_atom_type_scat_dispersion_imag
_atom_type_scat_source
C C 0.0033 0.0016 'International Tables Vol C Tables 4.2.6.8 and 6.1.1.4'
H H 0.0000 0.0000 'International Tables Vol C Tables 4.2.6.8 and 6.1.1.4'
N N 0.0061 0.0033 'International Tables Vol C Tables 4.2.6.8 and 6.1.1.4'
O O 0.0106 0.0060 'International Tables Vol C Tables 4.2.6.8 and 6.1.1.4'
S S 0.1246 0.1234 'International Tables Vol C Tables 4.2.6.8 and 6.1.1.4'

loop_
_geom_angle_atom_site_label_1
_geom_angle_atom_site_label_2
_geom_angle_atom_site_label_3
_geom_angle
C4 N1 C1 125.29(8)
C4 N1 C2 122.68(7)
C1 N1 C2 110.92(8)
C6 N2 C5 144.10(10)
C1 O1 C3 108.93(7)
O2 C1 O1 122.91(9)
O2 C1 N1 128.04(10)
O1 C1 N1 109.05(8)
N1 C2 C8 113.59(8)
N1 C2 C7 109.92(8)
C8 C2 C7 112.22(8)
N1 C2 C3 98.15(7)
C8 C2 C3 109.67(8)
C7 C2 C3 112.55(8)
O1 C3 C2 105.51(7)
O3 C4 N1 120.57(9)
O3 C4 C5 121.65(9)
N1 C4 C5 117.77(8)
N2 C5 C4 109.37(8)
N2 C6 S1 172.63(10)

loop_
_geom_bond_atom_site_label_1
_geom_bond_atom_site_label_2
_geom_bond_distance
S1 C6 1.5850(12)
N1 C4 1.3911(12)
N1 C1 1.3929(12)
N1 C2 1.4939(12)
N2 C6 1.1826(15)
N2 C5 1.4323(14)
O1 C1 1.3460(13)
O1 C3 1.4508(12)
O2 C1 1.2000(12)
O3 C4 1.2093(12)
C2 C8 1.5223(13)
C2 C7 1.5241(13)
C2 C3 1.5321(13)
C4 C5 1.5280(13)

loop_
_cod_related_entry_id
_cod_related_entry_database
_cod_related_entry_code
1 ChemSpider 28417332
